data_1532622
loop_
_publ_author_name
'Craus, M.L.'
'Rusu, I.'
'Rusu, A.'

_publ_section_title
;
 On some mixed oxides in the system Ca O - Cd O - Bi2 O3 - Nb2 O5. Cation
 distribution in a distorted Aurivillius structure
;
_journal_name_full 'Journal of Optoelectronics and Advanced Materials'
_journal_page_first 653
_journal_page_last 656
_journal_volume 5
_journal_year 2003
_chemical_formula_sum 'Bi2 Ca Cd2 Nb4 O15'
_chemical_name_systematic 'Ca Cd2 (Bi2 Nb4 O15)'
_space_group_IT_number 36
_symmetry_space_group_name_Hall 'A -2 2a'
_symmetry_space_group_name_H-M 'A 21 a m'
_cell_angle_alpha 90
_cell_angle_beta 90
_cell_angle_gamma 90
_cell_formula_units_Z 4
_cell_length_a 5.2415
_cell_length_b 5.2507
_cell_length_c 40.3273
_cell_volume 1109.870
_citation_journal_id_ASTM JOAMF2
_cod_data_source_file Craus_JOAMF2_2003_1601.cif
_cod_data_source_block Bi2Ca1Cd2Nb4O15
_cod_original_cell_volume 1109.87
_cod_original_sg_symbol_Hall 'C 2c -2 (z,y,-x)'
_cod_original_formula_sum 'Bi2 Ca1 Cd2 Nb4 O15'
_cod_database_code 1532622

loop_
_symmetry_equiv_pos_as_xyz
x,y,z
x+1/2,-y,-z
x,y,-z
x+1/2,-y,z
x,y+1/2,z+1/2
x+1/2,-y+1/2,-z+1/2
x,y+1/2,-z+1/2
x+1/2,-y+1/2,z+1/2

loop_
_atom_site_label
_atom_site_type_symbol
_atom_site_fract_x
_atom_site_fract_y
_atom_site_fract_z
_atom_site_occupancy
_atom_site_U_iso_or_equiv
Nb2 Nb+4 0.5 0.78 0.34859 1 0.0
O8 O-2 0.73 0.92 0.372 1 0.0
O4 O-2 0.713 0.53 0.47 1 0.0
Cd2 Cd+2 0.0589 0.247 0.094 0.85 0.0
Bi1 Bi+3 0.492 0.73 0.21955 1 0.0
O7 O-2 0.68 0.37 0.35 1 0.0
Cd1 Cd+2 0 0.088 0 0.3 0.0
O5 O-2 0.73 0.995 0.451 1 0.0
O6 O-2 0.44 0.187 0.094 1 0.0
Ca1 Ca+2 0 0.088 0 0.7 0.0
O2 O-2 0.254 0.77 0.677 1 0.0
Nb1 Nb+4 0.5 0.8 0.46 1 0.0
Ca2 Ca+2 0.0589 0.247 0.094 0.15 0.0
O1 O-2 0.49 0.35 0 1 0.0
O3 O-2 0.68 -0.07 0.241 1 0.0
